data_4122890
loop_
_publ_author_name
'Takemoto, Shin'
'Ohata, Jun'
'Umetani, Kento'
'Yamaguchi, Masahiro'
'Matsuzaka, Hiroyuki'

_publ_section_title
;
 A Diruthenium \m-Carbido Complex That Shows Singlet-Carbene-Like
 Reactivity.
;
_journal_name_full 'Journal of the American Chemical Society'
_journal_page_first 141104122937002
_journal_paper_doi 10.1021/ja509364d
_journal_year 2014
_chemical_formula_sum 'C30 H44 N O3 P Ru2'
_chemical_formula_weight 699.77
_chemical_name_systematic
; 
 ? 
;
_space_group_IT_number 15
_symmetry_cell_setting monoclinic
_symmetry_space_group_name_Hall '-C 2yc'
_symmetry_space_group_name_H-M 'C 1 2/c 1'
_atom_sites_solution_hydrogens geom
_atom_sites_solution_primary direct
_atom_sites_solution_secondary difmap
_audit_creation_method SHELXL-97
_cell_angle_alpha 90.00
_cell_angle_beta 103.844(13)
_cell_angle_gamma 90.00
_cell_formula_units_Z 8
_cell_length_a 16.264(6)
_cell_length_b 15.010(4)
_cell_length_c 25.756(6)
_cell_measurement_temperature 296(2)
_cell_volume 6105(3)
_computing_cell_refinement 'rigaku process auto'
_computing_data_collection 'rigaku process auto'
_computing_data_reduction 'rigaku process auto'
_computing_structure_refinement 'SHELXL-97 (Sheldrick, 1997)'
_computing_structure_solution 'SHELXS-97 (Sheldrick, 1990)'
_diffrn_ambient_temperature 296(2)
_diffrn_measured_fraction_theta_full 0.996
_diffrn_measured_fraction_theta_max 0.996
_diffrn_measurement_device_type 'rigaku r-axis rapid'
_diffrn_radiation_monochromator graphite
_diffrn_radiation_source 'fine-focus sealed tube'
_diffrn_radiation_type MoK\a
_diffrn_radiation_wavelength 0.71075
_diffrn_reflns_av_R_equivalents 0.0298
_diffrn_reflns_av_sigmaI/netI 0.0247
_diffrn_reflns_limit_h_max 21
_diffrn_reflns_limit_h_min -21
_diffrn_reflns_limit_k_max 19
_diffrn_reflns_limit_k_min -19
_diffrn_reflns_limit_l_max 33
_diffrn_reflns_limit_l_min -33
_diffrn_reflns_number 28967
_diffrn_reflns_theta_full 27.45
_diffrn_reflns_theta_max 27.45
_diffrn_reflns_theta_min 3.17
_exptl_absorpt_coefficient_mu 1.072
_exptl_absorpt_correction_T_max 0.6163
_exptl_absorpt_correction_T_min 0.5208
_exptl_absorpt_correction_type empirical
_exptl_absorpt_process_details abscor
_exptl_crystal_colour 'dark green'
_exptl_crystal_density_diffrn 1.523
_exptl_crystal_density_method 'not measured'
_exptl_crystal_description block
_exptl_crystal_F_000 2864
_exptl_crystal_size_max 0.70
_exptl_crystal_size_mid 0.50
_exptl_crystal_size_min 0.50
_refine_diff_density_max 0.679
_refine_diff_density_min -0.594
_refine_diff_density_rms 0.073
_refine_ls_extinction_method none
_refine_ls_goodness_of_fit_ref 1.048
_refine_ls_hydrogen_treatment constr
_refine_ls_matrix_type full
_refine_ls_number_parameters 362
_refine_ls_number_reflns 6958
_refine_ls_number_restraints 0
_refine_ls_restrained_S_all 1.048
_refine_ls_R_factor_all 0.0420
_refine_ls_R_factor_gt 0.0322
_refine_ls_shift/su_max 0.002
_refine_ls_shift/su_mean 0.000
_refine_ls_structure_factor_coef Fsqd
_refine_ls_weighting_details 'calc w=1/[\s^2^(Fo^2^)+(0.0461P)^2^+7.3815P] where P=(Fo^2^+2Fc^2^)/3'
_refine_ls_weighting_scheme calc
_refine_ls_wR_factor_gt 0.0842
_refine_ls_wR_factor_ref 0.0897
_reflns_number_gt 5724
_reflns_number_total 6958
_reflns_threshold_expression >2sigma(I)
_cod_data_source_file ja509364d_si_001.cif
_cod_data_source_block 7
_cod_depositor_comments
;
The following automatic conversions were performed:
'_atom_site_symetry_multiplicity' tag replaced with
'_atom_site_symmetry_multiplicity'.

Automatic conversion script
Id: cif_correct_tags 1440 2010-10-19 06:21:57Z saulius 
;
_cod_original_sg_symbol_H-M C2/c
_cod_database_code 4122890

loop_
_symmetry_equiv_pos_as_xyz
'x, y, z'
'-x, y, -z+1/2'
'x+1/2, y+1/2, z'
'-x+1/2, y+1/2, -z+1/2'
'-x, -y, -z'
'x, -y, z-1/2'
'-x+1/2, -y+1/2, -z'
'x+1/2, -y+1/2, z-1/2'

loop_
_atom_site_label
_atom_site_type_symbol
_atom_site_fract_x
_atom_site_fract_y
_atom_site_fract_z
_atom_site_U_iso_or_equiv
_atom_site_adp_type
_atom_site_occupancy
_atom_site_symmetry_multiplicity
_atom_site_calc_flag
_atom_site_refinement_flags
Ru1 Ru 0.298753(14) 1.027986(16) 0.111740(8) 0.03942(8) Uani 1 1 d .
Ru2 Ru 0.232341(14) 0.932411(16) 0.177034(8) 0.03883(8) Uani 1 1 d .
P1 P 0.23414(7) 0.97360(6) 0.03305(3) 0.0608(2) Uani 1 1 d .
O1 O 0.1959(6) 1.0500(5) -0.0109(3) 0.094(3) Uani 0.50 1 d P
O2 O 0.2478(6) 1.0278(6) -0.0157(3) 0.088(3) Uani 0.50 1 d P
O3 O 0.3008(6) 0.9298(8) 0.0012(4) 0.150(5) Uani 0.50 1 d P
O4 O 0.2443(7) 0.8751(4) 0.0164(2) 0.105(3) Uani 0.50 1 d P
O5 O 0.1685(3) 0.8957(4) 0.0233(2) 0.0652(13) Uani 0.50 1 d P
O6 O 0.1234(5) 0.9719(5) 0.0172(2) 0.095(2) Uani 0.50 1 d P
N1 N 0.18888(15) 1.03657(16) 0.13796(9) 0.0412(5) Uani 1 1 d .
C1 C 0.33844(19) 0.9092(2) 0.14943(12) 0.0474(7) Uani 1 1 d .
H1 H 0.3357 0.8573 0.1260 0.057 Uiso 1 1 d .
C2 C 0.4277(2) 0.9382(3) 0.17975(14) 0.0651(10) Uani 1 1 d .
H2A H 0.4349 0.9358 0.2184 0.078 Uiso 1 1 d .
H2B H 0.4717 0.9024 0.1701 0.078 Uiso 1 1 d .
C3 C 0.4275(2) 1.0334(3) 0.15943(14) 0.0594(9) Uani 1 1 d .
C4 C 0.3850(2) 1.1047(3) 0.17853(13) 0.0609(9) Uani 1 1 d .
C5 C 0.3598(2) 1.1675(3) 0.13671(15) 0.0623(9) Uani 1 1 d .
C6 C 0.3858(3) 1.1359(3) 0.09131(15) 0.0680(10) Uani 1 1 d .
C7 C 0.4288(2) 1.0529(3) 0.10491(15) 0.0631(10) Uani 1 1 d .
C8 C 0.3731(3) 1.1164(3) 0.23429(15) 0.0772(12) Uani 1 1 d .
H8A H 0.4069 1.1657 0.2511 0.093 Uiso 1 1 d .
H8B H 0.3912 1.0631 0.2546 0.093 Uiso 1 1 d .
H8C H 0.3148 1.1274 0.2328 0.093 Uiso 1 1 d .
C9 C 0.3167(3) 1.2541(3) 0.1420(2) 0.0901(14) Uani 1 1 d .
H9A H 0.2709 1.2437 0.1592 0.110 Uiso 1 1 d .
H9B H 0.2941 1.2790 0.1073 0.110 Uiso 1 1 d .
H9C H 0.3563 1.2947 0.1632 0.110 Uiso 1 1 d .
C10 C 0.3807(4) 1.1867(4) 0.0401(2) 0.0966(16) Uani 1 1 d .
H10A H 0.3289 1.2202 0.0310 0.115 Uiso 1 1 d .
H10B H 0.3821 1.1456 0.0117 0.115 Uiso 1 1 d .
H10C H 0.4279 1.2269 0.0445 0.115 Uiso 1 1 d .
C11 C 0.4795(3) 1.0033(4) 0.07185(19) 0.0896(14) Uani 1 1 d .
H11A H 0.4507 1.0071 0.0345 0.108 Uiso 1 1 d .
H11B H 0.4855 0.9426 0.0826 0.108 Uiso 1 1 d .
H11C H 0.5345 1.0306 0.0769 0.108 Uiso 1 1 d .
C12 C 0.17702(19) 0.9064(2) 0.24552(11) 0.0446(6) Uani 1 1 d .
C13 C 0.1362(2) 0.8520(2) 0.20180(12) 0.0469(7) Uani 1 1 d .
C14 C 0.2000(2) 0.7936(2) 0.18966(13) 0.0558(8) Uani 1 1 d .
C15 C 0.2773(2) 0.8106(3) 0.22804(13) 0.0589(9) Uani 1 1 d .
C16 C 0.2652(2) 0.8829(3) 0.26064(12) 0.0535(8) Uani 1 1 d .
C17 C 0.1378(2) 0.9732(2) 0.27598(14) 0.0576(8) Uani 1 1 d .
H17A H 0.0783 0.9781 0.2596 0.069 Uiso 1 1 d .
H17B H 0.1642 1.0302 0.2749 0.069 Uiso 1 1 d .
H17C H 0.1458 0.9542 0.3123 0.069 Uiso 1 1 d .
C18 C 0.0435(2) 0.8449(3) 0.17669(15) 0.0653(9) Uani 1 1 d .
H18A H 0.0172 0.8083 0.1984 0.078 Uiso 1 1 d .
H18B H 0.0355 0.8198 0.1417 0.078 Uiso 1 1 d .
H18C H 0.0189 0.9038 0.1740 0.078 Uiso 1 1 d .
C19 C 0.1845(4) 0.7215(3) 0.14840(18) 0.0898(15) Uani 1 1 d .
H19A H 0.2354 0.7111 0.1363 0.110 Uiso 1 1 d .
H19B H 0.1402 0.7400 0.1181 0.110 Uiso 1 1 d .
H19C H 0.1679 0.6679 0.1629 0.110 Uiso 1 1 d .
C20 C 0.3580(3) 0.7576(3) 0.2351(2) 0.0928(16) Uani 1 1 d .
H20A H 0.4059 0.7961 0.2489 0.112 Uiso 1 1 d .
H20B H 0.3626 0.7354 0.2006 0.112 Uiso 1 1 d .
H20C H 0.3581 0.7093 0.2588 0.112 Uiso 1 1 d .
C21 C 0.3276(3) 0.9171(3) 0.30897(15) 0.0762(12) Uani 1 1 d .
H21A H 0.3269 0.8792 0.3391 0.092 Uiso 1 1 d .
H21B H 0.3132 0.9766 0.3166 0.092 Uiso 1 1 d .
H21C H 0.3835 0.9163 0.3026 0.092 Uiso 1 1 d .
C22 C 0.1718(8) 1.0233(6) -0.0676(2) 0.209(5) Uani 1 1 d .
C23 C 0.3204(5) 0.8466(5) 0.0003(5) 0.171(4) Uani 1 1 d .
C24 C 0.0840(3) 0.9070(4) 0.0373(2) 0.0979(15) Uani 1 1 d .
C25 C 0.12157(18) 1.0932(2) 0.12710(11) 0.0419(6) Uani 1 1 d .
C26 C 0.0545(2) 1.0841(2) 0.15245(14) 0.0544(8) Uani 1 1 d .
H26 H 0.0555 1.0378 0.1767 0.065 Uiso 1 1 d .
C27 C -0.0129(2) 1.1425(3) 0.14256(16) 0.0683(10) Uani 1 1 d .
H27 H -0.0572 1.1340 0.1590 0.083 Uiso 1 1 d .
C28 C -0.0166(3) 1.2121(3) 0.10822(17) 0.0753(12) Uani 1 1 d .
H28 H -0.0608 1.2525 0.1029 0.092 Uiso 1 1 d .
C29 C 0.0472(3) 1.2216(3) 0.08206(16) 0.0704(10) Uani 1 1 d .
H29 H 0.0441 1.2680 0.0578 0.084 Uiso 1 1 d .
C30 C 0.1152(2) 1.1637(2) 0.09048(13) 0.0555(8) Uani 1 1 d .
H30 H 0.1573 1.1717 0.0723 0.067 Uiso 1 1 d .

loop_
_atom_site_aniso_label
_atom_site_aniso_U_11
_atom_site_aniso_U_22
_atom_site_aniso_U_33
_atom_site_aniso_U_23
_atom_site_aniso_U_13
_atom_site_aniso_U_12
Ru1 0.03703(13) 0.04869(15) 0.03482(12) -0.00475(9) 0.01310(9) 0.00035(9)
Ru2 0.03389(12) 0.04734(14) 0.03678(12) 0.00396(9) 0.01144(9) 0.00856(9)
P1 0.0826(7) 0.0602(5) 0.0385(4) -0.0095(4) 0.0124(4) -0.0098(5)
O1 0.139(8) 0.067(4) 0.056(4) -0.003(3) -0.019(5) -0.009(5)
O2 0.144(8) 0.083(5) 0.037(3) 0.000(3) 0.022(4) 0.002(5)
O3 0.111(6) 0.191(10) 0.177(9) -0.130(8) 0.091(6) -0.057(7)
O4 0.188(9) 0.057(4) 0.073(4) -0.021(3) 0.041(5) -0.006(5)
O5 0.063(3) 0.065(3) 0.063(3) -0.025(2) 0.006(2) -0.007(3)
O6 0.089(5) 0.103(5) 0.071(4) -0.014(3) -0.025(3) 0.013(4)
N1 0.0360(12) 0.0454(13) 0.0440(12) 0.0047(10) 0.0133(10) 0.0071(10)
C1 0.0396(15) 0.0641(19) 0.0411(14) 0.0037(14) 0.0146(12) 0.0147(14)
C2 0.0354(17) 0.102(3) 0.0575(19) 0.0004(19) 0.0093(14) 0.0145(17)
C3 0.0337(16) 0.092(3) 0.0543(18) -0.0132(18) 0.0141(13) -0.0068(16)
C4 0.0453(18) 0.089(3) 0.0510(18) -0.0240(18) 0.0177(14) -0.0177(18)
C5 0.059(2) 0.067(2) 0.066(2) -0.0211(18) 0.0238(17) -0.0228(17)
C6 0.068(2) 0.078(3) 0.066(2) -0.0122(19) 0.0332(18) -0.028(2)
C7 0.0466(19) 0.091(3) 0.060(2) -0.0156(19) 0.0281(16) -0.0117(18)
C8 0.072(3) 0.108(3) 0.054(2) -0.032(2) 0.0198(18) -0.021(2)
C9 0.107(4) 0.063(3) 0.106(3) -0.030(2) 0.036(3) -0.023(2)
C10 0.117(4) 0.098(3) 0.086(3) 0.011(3) 0.045(3) -0.027(3)
C11 0.068(3) 0.129(4) 0.087(3) -0.022(3) 0.050(2) -0.002(3)
C12 0.0451(16) 0.0519(16) 0.0400(14) 0.0052(13) 0.0165(12) 0.0026(13)
C13 0.0489(17) 0.0485(17) 0.0452(15) 0.0059(13) 0.0147(13) 0.0002(13)
C14 0.075(2) 0.0459(17) 0.0510(17) 0.0087(14) 0.0244(16) 0.0099(16)
C15 0.061(2) 0.069(2) 0.0504(17) 0.0238(16) 0.0208(15) 0.0254(17)
C16 0.0454(17) 0.074(2) 0.0415(15) 0.0130(15) 0.0108(13) 0.0087(16)
C17 0.060(2) 0.066(2) 0.0548(18) -0.0026(16) 0.0292(16) 0.0027(17)
C18 0.053(2) 0.073(2) 0.067(2) 0.0006(19) 0.0100(16) -0.0140(18)
C19 0.146(5) 0.055(2) 0.078(3) -0.003(2) 0.047(3) 0.010(3)
C20 0.097(3) 0.096(3) 0.093(3) 0.038(3) 0.040(3) 0.057(3)
C21 0.057(2) 0.119(4) 0.0490(19) 0.012(2) 0.0062(16) -0.002(2)
C22 0.360(14) 0.153(7) 0.061(3) 0.030(4) -0.054(5) -0.069(8)
C23 0.143(7) 0.097(5) 0.300(12) 0.020(6) 0.104(7) 0.039(5)
C24 0.082(3) 0.107(4) 0.100(4) -0.010(3) 0.011(3) -0.025(3)
C25 0.0381(15) 0.0431(15) 0.0438(14) -0.0057(12) 0.0086(11) 0.0036(12)
C26 0.0465(18) 0.0567(19) 0.064(2) 0.0036(16) 0.0203(15) 0.0089(15)
C27 0.051(2) 0.077(3) 0.081(2) -0.005(2) 0.0236(18) 0.0178(18)
C28 0.068(3) 0.070(3) 0.084(3) -0.004(2) 0.012(2) 0.037(2)
C29 0.082(3) 0.056(2) 0.071(2) 0.0117(18) 0.014(2) 0.024(2)
C30 0.059(2) 0.0527(18) 0.0572(18) 0.0055(15) 0.0192(15) 0.0103(15)

loop_
_atom_type_symbol
_atom_type_description
_atom_type_scat_dispersion_real
_atom_type_scat_dispersion_imag
_atom_type_scat_source
C C 0.0033 0.0016 'International Tables Vol C Tables 4.2.6.8 and 6.1.1.4'
H H 0.0000 0.0000 'International Tables Vol C Tables 4.2.6.8 and 6.1.1.4'
O O 0.0106 0.0060 'International Tables Vol C Tables 4.2.6.8 and 6.1.1.4'
N N 0.0061 0.0033 'International Tables Vol C Tables 4.2.6.8 and 6.1.1.4'
P P 0.1023 0.0942 'International Tables Vol C Tables 4.2.6.8 and 6.1.1.4'
Ru Ru -1.2594 0.8363 'International Tables Vol C Tables 4.2.6.8 and 6.1.1.4'

loop_
_geom_angle_atom_site_label_1
_geom_angle_atom_site_label_2
_geom_angle_atom_site_label_3
_geom_angle
C1 Ru1 N1 95.64(10)
C1 Ru1 C3 67.22(15)
N1 Ru1 C3 127.58(11)
C1 Ru1 C7 89.19(15)
N1 Ru1 C7 160.62(12)
C3 Ru1 C7 38.57(13)
C1 Ru1 P1 98.02(10)
N1 Ru1 P1 93.70(8)
C3 Ru1 P1 136.10(9)
C7 Ru1 P1 104.22(10)
C1 Ru1 C4 90.86(15)
N1 Ru1 C4 98.51(11)
C3 Ru1 C4 37.51(13)
C7 Ru1 C4 62.58(12)
P1 Ru1 C4 164.13(10)
C1 Ru1 C6 125.34(15)
N1 Ru1 C6 131.50(13)
C3 Ru1 C6 62.37(16)
C7 Ru1 C6 37.07(15)
P1 Ru1 C6 103.60(10)
C4 Ru1 C6 60.62(13)
C1 Ru1 C5 125.50(14)
N1 Ru1 C5 101.42(11)
C3 Ru1 C5 61.34(15)
C7 Ru1 C5 61.09(14)
P1 Ru1 C5 131.42(10)
C4 Ru1 C5 35.80(14)
C6 Ru1 C5 35.60(12)
C1 Ru1 Ru2 49.96(8)
N1 Ru1 Ru2 45.85(7)
C3 Ru1 Ru2 98.48(10)
C7 Ru1 Ru2 134.00(11)
P1 Ru1 Ru2 101.97(3)
C4 Ru1 Ru2 93.82(10)
C6 Ru1 Ru2 154.42(10)
C5 Ru1 Ru2 121.61(9)
N1 Ru2 C1 101.16(11)
N1 Ru2 C13 113.99(11)
C1 Ru2 C13 136.73(13)
N1 Ru2 C14 141.99(12)
C1 Ru2 C14 98.16(13)
C13 Ru2 C14 38.64(12)
N1 Ru2 C12 113.51(11)
C1 Ru2 C12 142.11(12)
C13 Ru2 C12 37.79(11)
C14 Ru2 C12 63.47(12)
N1 Ru2 C16 139.62(12)
C1 Ru2 C16 104.64(12)
C13 Ru2 C16 63.59(12)
C14 Ru2 C16 63.13(13)
C12 Ru2 C16 37.97(11)
N1 Ru2 C15 175.42(11)
C1 Ru2 C15 83.25(12)
C13 Ru2 C15 62.64(12)
C14 Ru2 C15 37.20(14)
C12 Ru2 C15 61.91(11)
C16 Ru2 C15 36.70(13)
N1 Ru2 Ru1 51.02(7)
C1 Ru2 Ru1 50.34(9)
C13 Ru2 Ru1 156.71(8)
C14 Ru2 Ru1 139.71(8)
C12 Ru2 Ru1 156.80(8)
C16 Ru2 Ru1 139.70(9)
C15 Ru2 Ru1 133.24(9)
O2 P1 O4 103.2(4)
O2 P1 O5 119.1(4)
O4 P1 O5 50.2(4)
O2 P1 O1 34.4(4)
O4 P1 O1 121.6(4)
O5 P1 O1 106.4(4)
O2 P1 O3 64.4(6)
O4 P1 O3 50.0(5)
O5 P1 O3 97.4(4)
O1 P1 O3 97.0(6)
O2 P1 O6 99.1(4)
O4 P1 O6 95.3(4)
O5 P1 O6 47.6(3)
O1 P1 O6 69.3(4)
O3 P1 O6 130.0(4)
O2 P1 Ru1 114.8(3)
O4 P1 Ru1 123.1(3)
O5 P1 Ru1 125.6(2)
O1 P1 Ru1 113.4(3)
O3 P1 Ru1 112.4(3)
O6 P1 Ru1 117.2(2)
O2 O1 C22 78.9(10)
O2 O1 P1 68.7(7)
C22 O1 P1 117.7(6)
O1 O2 P1 76.9(8)
O1 O2 C22 65.4(9)
P1 O2 C22 115.0(7)
O1 O2 O3 133.1(11)
P1 O2 O3 60.3(4)
C22 O2 O3 114.9(7)
C23 O3 O4 66.9(8)
C23 O3 P1 126.3(9)
O4 O3 P1 61.7(4)
C23 O3 O2 160.1(10)
O4 O3 O2 105.0(7)
P1 O3 O2 55.3(4)
O5 O4 O3 127.9(8)
O5 O4 C23 170.7(8)
O3 O4 C23 54.3(6)
O5 O4 P1 65.0(4)
O3 O4 P1 68.3(5)
C23 O4 P1 120.6(7)
O4 O5 O6 132.9(7)
O4 O5 C24 171.0(6)
O6 O5 C24 55.4(5)
O4 O5 P1 64.7(4)
O6 O5 P1 73.5(4)
C24 O5 P1 120.3(4)
C24 O6 O5 68.5(5)
C24 O6 P1 118.9(5)
O5 O6 P1 58.9(4)
C25 N1 Ru2 143.2(2)
C25 N1 Ru1 133.6(2)
Ru2 N1 Ru1 83.13(9)
C2 C1 Ru2 123.2(2)
C2 C1 Ru1 98.4(2)
Ru2 C1 Ru1 79.70(11)
C3 C2 C1 99.6(3)
C4 C3 C7 107.8(4)
C4 C3 C2 123.3(3)
C7 C3 C2 121.8(3)
C4 C3 Ru1 75.0(2)
C7 C3 Ru1 72.0(2)
C2 C3 Ru1 94.7(2)
C5 C4 C3 108.3(3)
C5 C4 C8 124.7(4)
C3 C4 C8 126.9(4)
C5 C4 Ru1 75.26(19)
C3 C4 Ru1 67.52(18)
C8 C4 Ru1 126.0(2)
C4 C5 C6 108.4(4)
C4 C5 C9 124.4(4)
C6 C5 C9 127.1(4)
C4 C5 Ru1 68.9(2)
C6 C5 Ru1 70.4(2)
C9 C5 Ru1 128.6(3)
C5 C6 C7 108.3(4)
C5 C6 C10 126.0(4)
C7 C6 C10 125.1(4)
C5 C6 Ru1 74.0(2)
C7 C6 Ru1 67.7(2)
C10 C6 Ru1 130.5(3)
C6 C7 C3 107.2(3)
C6 C7 C11 126.1(4)
C3 C7 C11 125.9(4)
C6 C7 Ru1 75.2(2)
C3 C7 Ru1 69.41(18)
C11 C7 Ru1 128.8(3)
C13 C12 C16 108.7(3)
C13 C12 C17 128.3(3)
C16 C12 C17 122.8(3)
C13 C12 Ru2 70.72(16)
C16 C12 Ru2 71.81(16)
C17 C12 Ru2 127.3(2)
C12 C13 C14 107.2(3)
C12 C13 C18 128.0(3)
C14 C13 C18 124.3(3)
C12 C13 Ru2 71.49(17)
C14 C13 Ru2 70.80(18)
C18 C13 Ru2 129.1(2)
C15 C14 C13 107.5(3)
C15 C14 C19 126.4(4)
C13 C14 C19 125.7(4)
C15 C14 Ru2 74.3(2)
C13 C14 Ru2 70.56(18)
C19 C14 Ru2 126.0(2)
C16 C15 C14 108.9(3)
C16 C15 C20 125.0(4)
C14 C15 C20 126.0(4)
C16 C15 Ru2 69.80(18)
C14 C15 Ru2 68.50(18)
C20 C15 Ru2 130.2(3)
C15 C16 C12 107.4(3)
C15 C16 C21 126.5(3)
C12 C16 C21 125.1(3)
C15 C16 Ru2 73.50(17)
C12 C16 Ru2 70.23(16)
C21 C16 Ru2 130.5(3)
O1 C22 O2 35.7(4)
O3 C23 O4 58.8(5)
O6 C24 O5 56.0(4)
N1 C25 C30 122.4(3)
N1 C25 C26 121.3(3)
C30 C25 C26 116.4(3)
C27 C26 C25 121.5(3)
C28 C27 C26 121.2(3)
C27 C28 C29 118.6(3)
C28 C29 C30 121.8(4)
C29 C30 C25 120.5(3)

loop_
_geom_bond_atom_site_label_1
_geom_bond_atom_site_label_2
_geom_bond_distance
Ru1 C1 2.058(3)
Ru1 N1 2.060(2)
Ru1 C3 2.161(3)
Ru1 C7 2.196(3)
Ru1 P1 2.2042(10)
Ru1 C4 2.258(3)
Ru1 C6 2.294(4)
Ru1 C5 2.340(3)
Ru1 Ru2 2.6310(6)
Ru2 N1 1.902(2)
Ru2 C1 2.047(3)
Ru2 C13 2.188(3)
Ru2 C14 2.191(3)
Ru2 C12 2.198(3)
Ru2 C16 2.219(3)
Ru2 C15 2.267(3)
P1 O2 1.557(7)
P1 O4 1.559(6)
P1 O5 1.563(5)
P1 O1 1.628(8)
P1 O3 1.646(7)
P1 O6 1.749(7)
O1 O2 0.944(10)
O1 C22 1.472(9)
O2 C22 1.589(11)
O2 O3 1.709(15)
O3 C23 1.290(12)
O3 O4 1.358(11)
O4 O5 1.325(10)
O4 C23 1.461(11)
O5 O6 1.346(8)
O5 C24 1.511(8)
O6 C24 1.336(9)
N1 C25 1.361(4)
C1 C2 1.537(5)
C2 C3 1.522(6)
C3 C4 1.424(5)
C3 C7 1.439(5)
C4 C5 1.415(6)
C4 C8 1.505(5)
C5 C6 1.417(5)
C5 C9 1.498(6)
C6 C7 1.430(6)
C6 C10 1.509(6)
C7 C11 1.515(5)
C12 C13 1.421(4)
C12 C16 1.437(4)
C12 C17 1.505(4)
C13 C14 1.449(4)
C13 C18 1.495(5)
C14 C15 1.424(5)
C14 C19 1.495(5)
C15 C16 1.413(5)
C15 C20 1.509(5)
C16 C21 1.496(5)
C25 C30 1.405(4)
C25 C26 1.405(4)
C26 C27 1.379(5)
C27 C28 1.361(6)
C28 C29 1.372(6)
C29 C30 1.382(5)
